data_1552372
loop_
_publ_author_name
'Ho, Po-Yuen'
'Komber, Hartmut'
'Horatz, Kilian'
'Tsuda, Takuya'
'Mannsfeld, Stefan C. B.'
'Dmitrieva, Evgenia'
'Blacque, Olivier'
'Kraft, Ulrike'
'Sirringhaus, Henning'
'Lissel, Franziska'

_publ_section_title
;
 Synthesis and characterization of a semiconducting and
 solution-processable ruthenium-based polymetallayne
;
_journal_issue 2
_journal_name_full 'Polymer Chemistry'
_journal_page_first 472
_journal_page_last 479
_journal_paper_doi 10.1039/C9PY01090D
_journal_volume 11
_journal_year 2020
_chemical_formula_moiety 'C64 H52 Br2 P4 Ru S2'
_chemical_formula_sum 'C64 H52 Br2 P4 Ru S2'
_chemical_formula_weight 1269.94
_space_group_crystal_system triclinic
_space_group_IT_number 2
_space_group_name_Hall '-P 1'
_space_group_name_H-M_alt 'P -1'
_symmetry_space_group_name_Hall '-P 1'
_symmetry_space_group_name_H-M 'P -1'
_atom_sites_solution_hydrogens geom
_atom_sites_solution_primary dual
_audit_creation_date 2019-03-13
_audit_creation_method
;
Olex2 1.2
(compiled 2018.05.29 svn.r3508 for OlexSys, GUI svn.r5506)
;
_audit_update_record
;
2019-07-22 deposited with the CCDC.    2019-10-03 downloaded from the CCDC.
;
_cell_angle_alpha 117.037(2)
_cell_angle_beta 96.017(2)
_cell_angle_gamma 103.315(2)
_cell_formula_units_Z 1
_cell_length_a 9.3882(2)
_cell_length_b 12.9082(2)
_cell_length_c 13.5032(3)
_cell_measurement_reflns_used 23521
_cell_measurement_temperature 160(1)
_cell_measurement_theta_max 78.2110
_cell_measurement_theta_min 3.7930
_cell_volume 1376.31(6)
_computing_cell_refinement 'CrysAlisPro 1.171.40.39a (Rigaku OD, 2019)'
_computing_data_collection 'CrysAlisPro 1.171.40.39a (Rigaku OD, 2019)'
_computing_data_reduction 'CrysAlisPro 1.171.40.39a (Rigaku OD, 2019)'
_computing_molecular_graphics 'Olex2 (Dolomanov et al., 2009)'
_computing_publication_material 'Olex2 (Dolomanov et al., 2009)'
_computing_structure_refinement 'ShelXL (Sheldrick, 2015b)'
_computing_structure_solution 'ShelXT (Sheldrick, 2015a)'
_diffrn_ambient_environment N~2~
_diffrn_ambient_temperature 160(1)
_diffrn_detector 'CCD plate'
_diffrn_detector_area_resol_mean 5.8140
_diffrn_detector_type 'Pilatus 200K'
_diffrn_measured_fraction_theta_full 1.000
_diffrn_measured_fraction_theta_max 0.998
_diffrn_measurement_details
;
List of Runs (angles in degrees, time in seconds):

  # Type    Start    End  Width  t~exp~   \w     \q     \k     \f   Frames
#--------------------------------------------------------------------------
  1  \w    -43.00  25.00   0.50    1.00    --  -51.70  38.00 -90.00  136
  2  \w    -35.00  -6.00   0.50    4.00    --  -84.25  30.00-150.00   58
  3  \w    -66.00  21.00   0.50    1.00    --  -51.70  57.00  30.00  174
  4  \w    -26.00  28.00   0.50    1.00    --  -51.70  19.00 150.00  108
  5  \w     30.00  98.00   0.50    1.00    --   51.70-125.00 -90.00  136
  6  \w     83.00 108.00   0.50    4.00    --  105.75 -94.00-150.00   50
  7  \w     90.00 126.00   0.50    4.00    --  105.75 -84.00-126.45   72
  8  \w     83.00 112.00   0.50    4.00    --  105.75-111.00 -90.00   58
  9  \w     79.00 108.00   0.50    4.00    --  105.75-111.00-150.00   58
 10  \w     59.00  96.00   0.50    4.00    --  105.75 -77.00-180.00   74
 11  \w     47.00  74.00   0.50    4.00    --  105.75-111.00 -90.00   54
 12  \w     73.00 102.00   0.50    4.00    --  105.75 -94.00 -60.00   58
 13  \w     78.00 104.00   0.50    4.00    --  105.75-111.00  30.00   52
 14  \w     60.00 109.00   0.50    4.00    --  105.75 -94.00  30.00   98
 15  \w     73.00 112.00   0.50    4.00    --  105.75-111.00 120.00   78
 16  \w     77.00 111.00   0.50    4.00    --  105.75-111.00 150.00   68
 17  \w     57.00  82.00   0.50    4.00    --  105.75 -94.00 150.00   50
 18  \w     43.00  70.00   0.50    4.00    --  105.75 -61.00 150.00   54
 19  \w     43.00  69.00   0.50    4.00    --  105.75 -61.00 120.00   52
 20  \w     48.00 109.00   0.50    4.00    --  105.75 -94.00  60.00  122
 21  \w     39.00  76.00   0.50    4.00    --  105.75 -77.00 -30.00   74
 22  \w     35.00  71.00   0.50    4.00    --  105.75 -61.00 -30.00   72
 23  \w     29.00 112.00   0.50    4.00    --  105.75-111.00   0.00  166
 24  \w     35.00  71.00   0.50    4.00    --  105.75 -61.00  90.00   72
 25  \w     33.00 105.00   0.50    4.00    --  105.75 -77.00  30.00  144
 26  \w     96.00 178.00   0.50    4.00    --  105.75  15.00  90.00  164
 27  \w    125.00 175.00   0.50    4.00    --  105.75  45.00   0.00  100
 28  \w    133.00 177.00   0.50    4.00    --  105.75  30.00 -30.00   88
 29  \w    133.00 178.00   0.50    4.00    --  105.75  77.00 -90.00   90
 30  \w    139.00 164.00   0.50    4.00    --  105.75 111.00-150.00   50
 31  \w    108.00 133.00   0.50    4.00    --  105.75 111.00-150.00   50
 32  \w    106.00 153.00   0.50    4.00    --  105.75 111.00-120.00   94
 33  \w    106.00 132.00   0.50    4.00    --  105.75  77.00-180.00   52
 34  \w     94.00 141.00   0.50    4.00    --  105.75 124.00-148.47   94
 35  \w     94.00 178.00   0.50    4.00    --  105.75  45.00 -60.00  168
 36  \w    115.00 153.00   0.50    4.00    --  105.75  30.00   0.00   76
 37  \w    113.00 139.00   0.50    4.00    --  105.75  61.00  30.00   52
 38  \w    106.00 178.00   0.50    4.00    --  105.75  30.00  30.00  144
 39  \w    110.00 160.00   0.50    4.00    --  105.75 111.00 150.00  100
 40  \w    114.00 139.00   0.50    4.00    --  105.75 178.00  30.00   50
 41  \w     59.00 150.00   0.50    4.00    --  105.75 178.00 -60.00  182
 42  \w     85.00 129.00   0.50    4.00    --  105.75  77.00 -90.00   88
 43  \w     92.00 142.00   0.50    4.00    --  105.75  61.00 -60.00  100
 44  \w     35.00  71.00   0.50    4.00    --  105.75 -61.00-180.00   72
 45  \w     29.00 112.00   0.50    4.00    --  105.75-111.00-180.00  166
 46  \w     33.00 105.00   0.50    4.00    --  105.75 -77.00-150.00  144
 47  \w     35.00  71.00   0.50    4.00    --  105.75 -61.00 -60.00   72
 48  \w     30.00 109.00   0.50    4.00    --  105.75 -94.00 -90.00  158
 49  \w     33.00 105.00   0.50    4.00    --  105.75 -77.00   0.00  144
 50  \w     35.00  68.00   0.50    4.00    --  105.75 -61.00-120.00   66
 51  \w     31.00  58.00   0.50    4.00    --  105.75-111.00-150.00   54
 52  \w     34.00  59.00   0.50    4.00    --  105.75 -94.00-150.00   50
 53  \w     33.00  65.00   0.50    4.00    --  105.75 -84.00-126.45   64
 54  \w     30.00 109.00   0.50    4.00    --  105.75 -94.00  90.00  158
 55  \w     30.00 109.00   0.50    4.00    --  105.75 -94.00 120.00  158
 56  \w     33.00 105.00   0.50    4.00    --  105.75 -77.00  90.00  144
 57  \w     86.00 114.00   0.50    4.00    --  105.75  77.00 150.00   56
 58  \w   -125.00 -30.00   0.50    1.00    --  -51.70 -77.00 150.00  190
 59  \w   -130.00 -43.00   0.50    1.00    --  -51.70 -19.00  30.00  174
 60  \w   -127.00 -82.00   0.50    1.00    --  -51.70 -99.00 150.00   90
 61  \w   -127.00 -82.00   0.50    1.00    --  -51.70 -99.00   0.00   90
 62  \w   -125.00 -76.00   0.50    1.00    --  -51.70 -86.00-172.00   98
;
_diffrn_measurement_device 'four-circle diffractometer'
_diffrn_measurement_device_type 'XtaLAB Synergy, Dualflex, Pilatus 200K'
_diffrn_measurement_method '\w scans'
_diffrn_orient_matrix_type 'CrysAlisPro convention (1999,Acta A55,543-557)'
_diffrn_orient_matrix_UB_11 -0.1680880000
_diffrn_orient_matrix_UB_12 -0.0250220000
_diffrn_orient_matrix_UB_13 -0.0478069000
_diffrn_orient_matrix_UB_21 0.0366779000
_diffrn_orient_matrix_UB_22 0.0022619000
_diffrn_orient_matrix_UB_23 -0.1076993000
_diffrn_orient_matrix_UB_31 -0.0245335000
_diffrn_orient_matrix_UB_32 -0.1388648000
_diffrn_orient_matrix_UB_33 -0.0594966000
_diffrn_radiation_monochromator mirror
_diffrn_radiation_probe x-ray
_diffrn_radiation_type CuK\a
_diffrn_radiation_wavelength 1.54184
_diffrn_reflns_av_R_equivalents 0.0277
_diffrn_reflns_av_unetI/netI 0.0194
_diffrn_reflns_Laue_measured_fraction_full 1.000
_diffrn_reflns_Laue_measured_fraction_max 0.998
_diffrn_reflns_limit_h_max 11
_diffrn_reflns_limit_h_min -11
_diffrn_reflns_limit_k_max 15
_diffrn_reflns_limit_k_min -16
_diffrn_reflns_limit_l_max 16
_diffrn_reflns_limit_l_min -16
_diffrn_reflns_number 29985
_diffrn_reflns_point_group_measured_fraction_full 1.000
_diffrn_reflns_point_group_measured_fraction_max 0.998
_diffrn_reflns_theta_full 67.684
_diffrn_reflns_theta_max 74.489
_diffrn_reflns_theta_min 3.787
_diffrn_source 'micro-focus sealed X-ray tube'
_diffrn_source_type 'PhotonJet (Cu) X-ray Source'
_exptl_absorpt_coefficient_mu 6.129
_exptl_absorpt_correction_T_max 0.892
_exptl_absorpt_correction_T_min 0.628
_exptl_absorpt_correction_type analytical
_exptl_absorpt_process_details
;
CrysAlisPro 1.171.40.39a (Rigaku Oxford Diffraction, 2019)
Analytical numeric absorption correction using a multifaceted crystal
model based on expressions derived by R.C. Clark & J.S. Reid.
(Clark, R. C. & Reid, J. S. (1995). Acta Cryst. A51, 887-897)
Empirical absorption correction using spherical harmonics,
 implemented in SCALE3 ABSPACK scaling algorithm.
;
_exptl_crystal_colour yellow
_exptl_crystal_density_diffrn 1.532
_exptl_crystal_description plate
_exptl_crystal_F_000 642
_exptl_crystal_size_max 0.14
_exptl_crystal_size_mid 0.07
_exptl_crystal_size_min 0.02
_refine_diff_density_max 1.293
_refine_diff_density_min -1.441
_refine_diff_density_rms 0.081
_refine_ls_extinction_method none
_refine_ls_goodness_of_fit_ref 1.061
_refine_ls_hydrogen_treatment constr
_refine_ls_matrix_type full
_refine_ls_number_parameters 331
_refine_ls_number_reflns 5629
_refine_ls_number_restraints 0
_refine_ls_restrained_S_all 1.061
_refine_ls_R_factor_all 0.0318
_refine_ls_R_factor_gt 0.0312
_refine_ls_shift/su_max 0.001
_refine_ls_shift/su_mean 0.000
_refine_ls_structure_factor_coef Fsqd
_refine_ls_weighting_details 'w=1/[\s^2^(Fo^2^)+(0.0500P)^2^+1.2715P] where P=(Fo^2^+2Fc^2^)/3'
_refine_ls_weighting_scheme calc
_refine_ls_wR_factor_gt 0.0833
_refine_ls_wR_factor_ref 0.0837
_reflns_Friedel_coverage 0.000
_reflns_number_gt 5455
_reflns_number_total 5629
_reflns_threshold_expression 'I > 2\s(I)'
_cod_data_source_file c9py01090d2.cif
_cod_data_source_block fran1203
_cod_depositor_comments
;Adding full bibliography for 1552372.cif.

 Adding full bibliography for 1552372.cif.
;
_cod_original_cell_volume 1376.31(5)
_cod_database_code 1552372
_shelx_shelxl_version_number 2018/3
_shelx_space_group_comment
;
The symmetry employed for this shelxl refinement is uniquely defined
by the following loop, which should always be used as a source of
symmetry information in preference to the above space-group names.
They are only intended as comments.
;
_shelx_estimated_absorpt_t_max 0.887
_shelx_estimated_absorpt_t_min 0.481
_olex2_refinement_description
;
1. Fixed Uiso
 At 1.2 times of:
  All C(H) groups, All C(H,H) groups
2.a Secondary CH2 refined with riding coordinates:
 C7(H7A,H7B), C8(H8A,H8B)
2.b Aromatic/amide H refined with riding coordinates:
 C4(H4), C5(H5), C10(H10), C11(H11), C12(H12), C13(H13), C14(H14), C16(H16),
 C17(H17), C18(H18), C19(H19), C20(H20), C22(H22), C23(H23), C24(H24), C25(H25),
  C26(H26), C28(H28), C29(H29), C30(H30), C31(H31), C32(H32)
;

loop_
_space_group_symop_operation_xyz
'x, y, z'
'-x, -y, -z'

loop_
_atom_site_label
_atom_site_type_symbol
_atom_site_fract_x
_atom_site_fract_y
_atom_site_fract_z
_atom_site_U_iso_or_equiv
_atom_site_adp_type
_atom_site_occupancy
_atom_site_site_symmetry_order
_atom_site_calc_flag
_atom_site_refinement_flags_posn
_atom_site_refinement_flags_adp
_atom_site_refinement_flags_occupancy
Br1 Br 0.73877(3) 0.68562(3) 1.07555(3) 0.04926(10) Uani 1 1 d . . .
C1 C 0.1501(2) 0.51412(18) 0.63147(17) 0.0187(4) Uani 1 1 d . . .
C2 C 0.2487(2) 0.5200(2) 0.70143(19) 0.0229(4) Uani 1 1 d . . .
C3 C 0.3714(2) 0.5261(2) 0.77687(19) 0.0237(4) Uani 1 1 d . . .
C4 C 0.4482(3) 0.4439(2) 0.7596(2) 0.0317(5) Uani 1 1 d . . .
H4 H 0.420595 0.366467 0.691907 0.038 Uiso 1 1 calc R . .
C5 C 0.5732(3) 0.4844(3) 0.8519(2) 0.0354(6) Uani 1 1 d . . .
H5 H 0.637801 0.437760 0.852502 0.043 Uiso 1 1 calc R . .
C6 C 0.5891(3) 0.5958(2) 0.9374(2) 0.0316(5) Uani 1 1 d . . .
C7 C 0.2843(2) 0.44081(19) 0.36507(18) 0.0210(4) Uani 1 1 d . . .
H7A H 0.352976 0.390438 0.350742 0.025 Uiso 1 1 calc R . .
H7B H 0.267845 0.457045 0.300535 0.025 Uiso 1 1 calc R . .
C8 C 0.3565(2) 0.56206(19) 0.47699(18) 0.0203(4) Uani 1 1 d . . .
H8A H 0.447330 0.612137 0.469380 0.024 Uiso 1 1 calc R . .
H8B H 0.386543 0.546841 0.540441 0.024 Uiso 1 1 calc R . .
C9 C 0.0034(2) 0.2591(2) 0.22133(18) 0.0216(4) Uani 1 1 d . . .
C10 C -0.0135(3) 0.3154(2) 0.1559(2) 0.0308(5) Uani 1 1 d . . .
H10 H 0.025543 0.401961 0.190588 0.037 Uiso 1 1 calc R . .
C11 C -0.0871(3) 0.2458(3) 0.0403(2) 0.0385(6) Uani 1 1 d . . .
H11 H -0.097142 0.285024 -0.003729 0.046 Uiso 1 1 calc R . .
C12 C -0.1456(3) 0.1202(3) -0.0105(2) 0.0373(6) Uani 1 1 d . . .
H12 H -0.194570 0.072780 -0.089754 0.045 Uiso 1 1 calc R . .
C13 C -0.1327(3) 0.0634(2) 0.0539(2) 0.0331(5) Uani 1 1 d . . .
H13 H -0.174743 -0.022958 0.019205 0.040 Uiso 1 1 calc R . .
C14 C -0.0584(3) 0.1324(2) 0.16948(19) 0.0258(4) Uani 1 1 d . . .
H14 H -0.049790 0.092745 0.213260 0.031 Uiso 1 1 calc R . .
C15 C 0.1528(2) 0.24426(19) 0.40678(18) 0.0206(4) Uani 1 1 d . . .
C16 C 0.2389(3) 0.1745(2) 0.3438(2) 0.0244(4) Uani 1 1 d . . .
H16 H 0.273673 0.187349 0.285464 0.029 Uiso 1 1 calc R . .
C17 C 0.2736(3) 0.0872(2) 0.3658(2) 0.0282(5) Uani 1 1 d . . .
H17 H 0.332500 0.040887 0.323008 0.034 Uiso 1 1 calc R . .
C18 C 0.2222(3) 0.0673(2) 0.4506(2) 0.0302(5) Uani 1 1 d . . .
H18 H 0.244305 0.006324 0.464780 0.036 Uiso 1 1 calc R . .
C19 C 0.1388(3) 0.1366(2) 0.5142(2) 0.0293(5) Uani 1 1 d . . .
H19 H 0.104790 0.124071 0.572884 0.035 Uiso 1 1 calc R . .
C20 C 0.1047(2) 0.2248(2) 0.49216(19) 0.0233(4) Uani 1 1 d . . .
H20 H 0.047729 0.272214 0.536334 0.028 Uiso 1 1 calc R . .
C21 C 0.2277(2) 0.69535(19) 0.39988(18) 0.0202(4) Uani 1 1 d . . .
C22 C 0.3656(3) 0.7750(2) 0.4114(2) 0.0238(4) Uani 1 1 d . . .
H22 H 0.447148 0.803424 0.474908 0.029 Uiso 1 1 calc R . .
C23 C 0.3846(3) 0.8127(2) 0.3317(2) 0.0283(5) Uani 1 1 d . . .
H23 H 0.478819 0.866959 0.340663 0.034 Uiso 1 1 calc R . .
C24 C 0.2667(3) 0.7718(2) 0.2385(2) 0.0295(5) Uani 1 1 d . . .
H24 H 0.279955 0.797604 0.183542 0.035 Uiso 1 1 calc R . .
C25 C 0.1293(3) 0.6929(2) 0.2260(2) 0.0281(5) Uani 1 1 d . . .
H25 H 0.048251 0.664741 0.162282 0.034 Uiso 1 1 calc R . .
C26 C 0.1094(3) 0.6547(2) 0.30648(19) 0.0231(4) Uani 1 1 d . . .
H26 H 0.014902 0.600800 0.297466 0.028 Uiso 1 1 calc R . .
C27 C 0.3067(2) 0.78749(19) 0.63839(18) 0.0213(4) Uani 1 1 d . . .
C28 C 0.4026(3) 0.7936(2) 0.72816(19) 0.0262(5) Uani 1 1 d . . .
H28 H 0.420311 0.721197 0.720937 0.031 Uiso 1 1 calc R . .
C29 C 0.4726(3) 0.9048(2) 0.8285(2) 0.0340(5) Uani 1 1 d . . .
H29 H 0.538416 0.908154 0.889086 0.041 Uiso 1 1 calc R . .
C30 C 0.4465(3) 1.0106(2) 0.8400(2) 0.0378(6) Uani 1 1 d . . .
H30 H 0.495023 1.086514 0.908199 0.045 Uiso 1 1 calc R . .
C31 C 0.3505(3) 1.0058(2) 0.7528(2) 0.0339(6) Uani 1 1 d . . .
H31 H 0.331870 1.078390 0.761347 0.041 Uiso 1 1 calc R . .
C32 C 0.2802(3) 0.8949(2) 0.6519(2) 0.0275(5) Uani 1 1 d . . .
H32 H 0.213983 0.892243 0.591942 0.033 Uiso 1 1 calc R . .
P1 P 0.10145(5) 0.35606(4) 0.37343(4) 0.01695(11) Uani 1 1 d . . .
P2 P 0.21333(5) 0.64193(4) 0.50560(4) 0.01668(11) Uani 1 1 d . . .
Ru1 Ru 0.000000 0.500000 0.500000 0.01462(7) Uani 1 2 d S T P
S1 S 0.45419(8) 0.65615(6) 0.91119(6) 0.03887(16) Uani 1 1 d . . .

loop_
_atom_site_aniso_label
_atom_site_aniso_U_11
_atom_site_aniso_U_22
_atom_site_aniso_U_33
_atom_site_aniso_U_23
_atom_site_aniso_U_13
_atom_site_aniso_U_12
Br1 0.03590(17) 0.0620(2) 0.03532(17) 0.01640(15) -0.01021(12) 0.01518(14)
C1 0.0181(9) 0.0183(9) 0.0193(9) 0.0100(8) 0.0042(8) 0.0037(7)
C2 0.0191(10) 0.0258(10) 0.0235(10) 0.0133(9) 0.0033(8) 0.0048(8)
C3 0.0201(10) 0.0293(11) 0.0213(10) 0.0138(9) 0.0011(8) 0.0057(8)
C4 0.0295(12) 0.0360(13) 0.0292(12) 0.0149(10) 0.0031(10) 0.0140(10)
C5 0.0294(12) 0.0442(14) 0.0375(14) 0.0222(12) 0.0034(10) 0.0177(11)
C6 0.0226(11) 0.0438(14) 0.0288(12) 0.0198(11) -0.0011(9) 0.0102(10)
C7 0.0193(10) 0.0222(10) 0.0215(10) 0.0105(8) 0.0053(8) 0.0069(8)
C8 0.0164(9) 0.0225(10) 0.0229(10) 0.0121(8) 0.0037(8) 0.0062(8)
C9 0.0193(10) 0.0256(10) 0.0174(10) 0.0083(8) 0.0052(8) 0.0073(8)
C10 0.0340(13) 0.0303(12) 0.0236(11) 0.0122(10) 0.0006(9) 0.0078(10)
C11 0.0414(15) 0.0483(15) 0.0233(12) 0.0188(11) 0.0003(11) 0.0107(12)
C12 0.0323(13) 0.0466(15) 0.0177(11) 0.0072(10) -0.0005(9) 0.0076(11)
C13 0.0263(12) 0.0303(12) 0.0265(12) 0.0050(10) 0.0021(9) 0.0020(9)
C14 0.0222(10) 0.0264(11) 0.0230(11) 0.0090(9) 0.0045(8) 0.0052(8)
C15 0.0182(9) 0.0188(9) 0.0211(10) 0.0083(8) 0.0018(8) 0.0041(8)
C16 0.0241(11) 0.0242(10) 0.0254(11) 0.0119(9) 0.0065(9) 0.0089(8)
C17 0.0256(11) 0.0247(11) 0.0336(12) 0.0122(10) 0.0075(9) 0.0115(9)
C18 0.0319(12) 0.0256(11) 0.0383(13) 0.0198(10) 0.0058(10) 0.0105(9)
C19 0.0323(12) 0.0287(11) 0.0329(12) 0.0201(10) 0.0088(10) 0.0091(9)
C20 0.0243(10) 0.0220(10) 0.0237(10) 0.0113(8) 0.0061(8) 0.0074(8)
C21 0.0213(10) 0.0202(9) 0.0215(10) 0.0117(8) 0.0070(8) 0.0067(8)
C22 0.0222(10) 0.0246(10) 0.0256(11) 0.0140(9) 0.0057(8) 0.0059(8)
C23 0.0279(11) 0.0272(11) 0.0338(12) 0.0185(10) 0.0114(10) 0.0063(9)
C24 0.0372(13) 0.0330(12) 0.0292(12) 0.0224(10) 0.0127(10) 0.0127(10)
C25 0.0292(12) 0.0346(12) 0.0256(11) 0.0188(10) 0.0047(9) 0.0109(10)
C26 0.0225(10) 0.0248(10) 0.0248(11) 0.0141(9) 0.0060(8) 0.0084(8)
C27 0.0178(9) 0.0205(10) 0.0216(10) 0.0085(8) 0.0065(8) 0.0022(8)
C28 0.0239(11) 0.0283(11) 0.0223(11) 0.0121(9) 0.0052(9) 0.0023(9)
C29 0.0304(12) 0.0359(13) 0.0212(11) 0.0093(10) 0.0032(9) -0.0026(10)
C30 0.0384(14) 0.0266(12) 0.0260(12) 0.0011(10) 0.0128(11) -0.0052(10)
C31 0.0369(13) 0.0212(11) 0.0375(14) 0.0095(10) 0.0189(11) 0.0051(10)
C32 0.0267(11) 0.0234(10) 0.0304(12) 0.0119(9) 0.0104(9) 0.0056(9)
P1 0.0164(2) 0.0176(2) 0.0161(2) 0.00782(19) 0.00310(18) 0.00562(18)
P2 0.0146(2) 0.0170(2) 0.0176(2) 0.00896(19) 0.00242(18) 0.00317(18)
Ru1 0.01313(11) 0.01575(11) 0.01454(11) 0.00776(8) 0.00170(8) 0.00391(8)
S1 0.0372(3) 0.0355(3) 0.0303(3) 0.0065(3) -0.0090(3) 0.0167(3)

loop_
_atom_type_symbol
_atom_type_description
_atom_type_scat_dispersion_real
_atom_type_scat_dispersion_imag
_atom_type_scat_source
C C 0.0181 0.0091 'International Tables Vol C Tables 4.2.6.8 and 6.1.1.4'
H H 0.0000 0.0000 'International Tables Vol C Tables 4.2.6.8 and 6.1.1.4'
Br Br -0.6763 1.2805 'International Tables Vol C Tables 4.2.6.8 and 6.1.1.4'
P P 0.2955 0.4335 'International Tables Vol C Tables 4.2.6.8 and 6.1.1.4'
Ru Ru 0.0552 3.2960 'International Tables Vol C Tables 4.2.6.8 and 6.1.1.4'
S S 0.3331 0.5567 'International Tables Vol C Tables 4.2.6.8 and 6.1.1.4'

loop_
_exptl_crystal_face_index_h
_exptl_crystal_face_index_k
_exptl_crystal_face_index_l
_exptl_crystal_face_perp_dist
0 1 -1 0.0129
0 -1 0 0.0145
0 1 0 0.0088
-1 1 -1 0.0442
-5 3 -1 0.0430
3 -5 5 0.0315
1 -5 4 0.0258
0 5 2 0.0081
5 -5 2 0.0523

loop_
_geom_angle_atom_site_label_1
_geom_angle_atom_site_label_2
_geom_angle_atom_site_label_3
_geom_angle
_geom_angle_site_symmetry_1
_geom_angle_site_symmetry_3
C2 C1 Ru1 173.18(18) . .
C1 C2 C3 175.4(2) . .
C2 C3 S1 120.92(17) . .
C4 C3 C2 129.4(2) . .
C4 C3 S1 109.55(17) . .
C3 C4 H4 123.0 . .
C3 C4 C5 114.1(2) . .
C5 C4 H4 123.0 . .
C4 C5 H5 124.0 . .
C6 C5 C4 112.0(2) . .
C6 C5 H5 124.0 . .
C5 C6 Br1 126.71(19) . .
C5 C6 S1 113.04(19) . .
S1 C6 Br1 120.26(15) . .
H7A C7 H7B 108.1 . .
C8 C7 H7A 109.6 . .
C8 C7 H7B 109.6 . .
C8 C7 P1 110.20(14) . .
P1 C7 H7A 109.6 . .
P1 C7 H7B 109.6 . .
C7 C8 H8A 110.4 . .
C7 C8 H8B 110.4 . .
C7 C8 P2 106.74(14) . .
H8A C8 H8B 108.6 . .
P2 C8 H8A 110.4 . .
P2 C8 H8B 110.4 . .
C10 C9 P1 118.36(17) . .
C14 C9 C10 118.7(2) . .
C14 C9 P1 122.92(17) . .
C9 C10 H10 119.7 . .
C11 C10 C9 120.5(2) . .
C11 C10 H10 119.7 . .
C10 C11 H11 119.9 . .
C12 C11 C10 120.2(3) . .
C12 C11 H11 119.9 . .
C11 C12 H12 120.1 . .
C11 C12 C13 119.9(2) . .
C13 C12 H12 120.1 . .
C12 C13 H13 119.9 . .
C12 C13 C14 120.2(2) . .
C14 C13 H13 119.9 . .
C9 C14 C13 120.5(2) . .
C9 C14 H14 119.8 . .
C13 C14 H14 119.8 . .
C16 C15 P1 120.38(17) . .
C20 C15 C16 118.6(2) . .
C20 C15 P1 121.02(16) . .
C15 C16 H16 119.7 . .
C17 C16 C15 120.7(2) . .
C17 C16 H16 119.7 . .
C16 C17 H17 120.0 . .
C16 C17 C18 120.0(2) . .
C18 C17 H17 120.0 . .
C17 C18 H18 120.1 . .
C19 C18 C17 119.7(2) . .
C19 C18 H18 120.1 . .
C18 C19 H19 120.0 . .
C18 C19 C20 120.1(2) . .
C20 C19 H19 120.0 . .
C15 C20 C19 120.9(2) . .
C15 C20 H20 119.6 . .
C19 C20 H20 119.6 . .
C22 C21 P2 118.43(16) . .
C26 C21 C22 118.8(2) . .
C26 C21 P2 122.65(16) . .
C21 C22 H22 119.6 . .
C23 C22 C21 120.8(2) . .
C23 C22 H22 119.6 . .
C22 C23 H23 119.9 . .
C22 C23 C24 120.3(2) . .
C24 C23 H23 119.9 . .
C23 C24 H24 120.2 . .
C23 C24 C25 119.6(2) . .
C25 C24 H24 120.2 . .
C24 C25 H25 119.8 . .
C24 C25 C26 120.4(2) . .
C26 C25 H25 119.8 . .
C21 C26 C25 120.2(2) . .
C21 C26 H26 119.9 . .
C25 C26 H26 119.9 . .
C28 C27 C32 118.6(2) . .
C28 C27 P2 121.27(17) . .
C32 C27 P2 120.07(18) . .
C27 C28 H28 119.7 . .
C27 C28 C29 120.6(2) . .
C29 C28 H28 119.7 . .
C28 C29 H29 120.0 . .
C30 C29 C28 120.0(3) . .
C30 C29 H29 120.0 . .
C29 C30 H30 120.0 . .
C31 C30 C29 120.1(2) . .
C31 C30 H30 120.0 . .
C30 C31 H31 119.9 . .
C30 C31 C32 120.2(2) . .
C32 C31 H31 119.9 . .
C27 C32 H32 119.8 . .
C31 C32 C27 120.4(2) . .
C31 C32 H32 119.8 . .
C7 P1 Ru1 108.17(7) . .
C9 P1 C7 101.44(10) . .
C9 P1 C15 101.49(10) . .
C9 P1 Ru1 120.18(7) . .
C15 P1 C7 102.27(10) . .
C15 P1 Ru1 120.43(7) . .
C8 P2 C21 98.45(10) . .
C8 P2 Ru1 104.83(7) . .
C21 P2 Ru1 125.31(7) . .
C27 P2 C8 104.92(10) . .
C27 P2 C21 99.85(10) . .
C27 P2 Ru1 120.01(7) . .
C1 Ru1 C1 180.00(11) 2_566 .
C1 Ru1 P1 87.06(6) 2_566 2_566
C1 Ru1 P1 92.94(6) 2_566 .
C1 Ru1 P1 87.06(6) . .
C1 Ru1 P1 92.94(6) . 2_566
C1 Ru1 P2 98.83(6) 2_566 .
C1 Ru1 P2 98.83(6) . 2_566
C1 Ru1 P2 81.17(6) 2_566 2_566
C1 Ru1 P2 81.17(6) . .
P1 Ru1 P1 180.0 2_566 .
P2 Ru1 P1 83.072(17) . .
P2 Ru1 P1 96.928(17) 2_566 .
P2 Ru1 P1 96.928(17) . 2_566
P2 Ru1 P1 83.071(17) 2_566 2_566
P2 Ru1 P2 180.0 . 2_566
C6 S1 C3 91.38(12) . .

loop_
_geom_bond_atom_site_label_1
_geom_bond_atom_site_label_2
_geom_bond_distance
Br1 C6 1.879(2)
C1 C2 1.214(3)
C1 Ru1 2.057(2)
C2 C3 1.418(3)
C3 C4 1.365(3)
C3 S1 1.745(2)
C4 H4 0.9500
C4 C5 1.422(3)
C5 H5 0.9500
C5 C6 1.334(4)
C6 S1 1.717(2)
C7 H7A 0.9900
C7 H7B 0.9900
C7 C8 1.529(3)
C7 P1 1.856(2)
C8 H8A 0.9900
C8 H8B 0.9900
C8 P2 1.845(2)
C9 C10 1.393(3)
C9 C14 1.392(3)
C9 P1 1.835(2)
C10 H10 0.9500
C10 C11 1.391(3)
C11 H11 0.9500
C11 C12 1.379(4)
C12 H12 0.9500
C12 C13 1.380(4)
C13 H13 0.9500
C13 C14 1.392(3)
C14 H14 0.9500
C15 C16 1.403(3)
C15 C20 1.384(3)
C15 P1 1.840(2)
C16 H16 0.9500
C16 C17 1.385(3)
C17 H17 0.9500
C17 C18 1.391(4)
C18 H18 0.9500
C18 C19 1.385(4)
C19 H19 0.9500
C19 C20 1.394(3)
C20 H20 0.9500
C21 C22 1.399(3)
C21 C26 1.391(3)
C21 P2 1.850(2)
C22 H22 0.9500
C22 C23 1.381(3)
C23 H23 0.9500
C23 C24 1.386(4)
C24 H24 0.9500
C24 C25 1.386(3)
C25 H25 0.9500
C25 C26 1.395(3)
C26 H26 0.9500
C27 C28 1.392(3)
C27 C32 1.398(3)
C27 P2 1.834(2)
C28 H28 0.9500
C28 C29 1.393(3)
C29 H29 0.9500
C29 C30 1.385(4)
C30 H30 0.9500
C30 C31 1.374(4)
C31 H31 0.9500
C31 C32 1.395(3)
C32 H32 0.9500
P1 Ru1 2.3558(5)
P2 Ru1 2.3507(5)

loop_
_geom_torsion_atom_site_label_1
_geom_torsion_atom_site_label_2
_geom_torsion_atom_site_label_3
_geom_torsion_atom_site_label_4
_geom_torsion
Br1 C6 S1 C3 179.31(16)
C2 C3 C4 C5 175.6(2)
C2 C3 S1 C6 -175.9(2)
C3 C4 C5 C6 0.2(4)
C4 C3 S1 C6 0.8(2)
C4 C5 C6 Br1 -179.6(2)
C4 C5 C6 S1 0.4(3)
C5 C6 S1 C3 -0.7(2)
C7 C8 P2 C21 -76.17(15)
C7 C8 P2 C27 -178.80(14)
C7 C8 P2 Ru1 53.90(14)
C8 C7 P1 C9 155.79(15)
C8 C7 P1 C15 -99.62(15)
C8 C7 P1 Ru1 28.47(16)
C9 C10 C11 C12 0.7(4)
C10 C9 C14 C13 1.4(3)
C10 C9 P1 C7 -55.9(2)
C10 C9 P1 C15 -161.07(18)
C10 C9 P1 Ru1 63.2(2)
C10 C11 C12 C13 0.9(4)
C11 C12 C13 C14 -1.3(4)
C12 C13 C14 C9 0.1(4)
C14 C9 C10 C11 -1.8(4)
C14 C9 P1 C7 126.06(19)
C14 C9 P1 C15 20.8(2)
C14 C9 P1 Ru1 -114.88(17)
C15 C16 C17 C18 0.4(4)
C16 C15 C20 C19 -1.0(3)
C16 C15 P1 C7 -47.97(19)
C16 C15 P1 C9 56.58(19)
C16 C15 P1 Ru1 -167.83(15)
C16 C17 C18 C19 -1.2(4)
C17 C18 C19 C20 0.9(4)
C18 C19 C20 C15 0.2(4)
C20 C15 C16 C17 0.7(3)
C20 C15 P1 C7 133.63(18)
C20 C15 P1 C9 -121.82(18)
C20 C15 P1 Ru1 13.8(2)
C21 C22 C23 C24 -0.1(4)
C22 C21 C26 C25 0.2(3)
C22 C21 P2 C8 -61.40(18)
C22 C21 P2 C27 45.46(19)
C22 C21 P2 Ru1 -176.38(14)
C22 C23 C24 C25 0.2(4)
C23 C24 C25 C26 -0.1(4)
C24 C25 C26 C21 -0.1(3)
C26 C21 C22 C23 -0.1(3)
C26 C21 P2 C8 115.26(19)
C26 C21 P2 C27 -137.88(18)
C26 C21 P2 Ru1 0.3(2)
C27 C28 C29 C30 0.4(4)
C28 C27 C32 C31 0.9(3)
C28 C27 P2 C8 -39.3(2)
C28 C27 P2 C21 -140.92(18)
C28 C27 P2 Ru1 78.03(18)
C28 C29 C30 C31 0.5(4)
C29 C30 C31 C32 -0.7(4)
C30 C31 C32 C27 0.0(4)
C32 C27 C28 C29 -1.2(3)
C32 C27 P2 C8 141.84(18)
C32 C27 P2 C21 40.27(19)
C32 C27 P2 Ru1 -100.78(17)
P1 C7 C8 P2 -52.87(16)
P1 C9 C10 C11 -179.9(2)
P1 C9 C14 C13 179.45(18)
P1 C15 C16 C17 -177.77(17)
P1 C15 C20 C19 177.44(18)
P2 C21 C22 C23 176.73(18)
P2 C21 C26 C25 -176.46(17)
P2 C27 C28 C29 -179.98(18)
P2 C27 C32 C31 179.77(18)
S1 C3 C4 C5 -0.7(3)
